data_7155244
loop_
_publ_author_name
'Anderson, James C.'
'Campbell, Ian B.'
'Campos, Sebastien'
'Reid, Iain H.'
'Rundell, Christopher D.'
'Shannon, Jonathan'
'Tizzard, Graham J.'

_publ_section_title
;
 Reductive conjugate addition nitro-Mannich route for the stereoselective
 synthesis of 1,2,3,4-tetrahydroquinoxalines.
;
_journal_issue 35
_journal_name_full 'Organic &amp; biomolecular chemistry'
_journal_page_first 8270
_journal_page_last 8277
_journal_paper_doi 10.1039/c6ob01530a
_journal_volume 14
_journal_year 2016
_chemical_formula_moiety 'C22 H19 Cl N2 O'
_chemical_formula_sum 'C22 H19 Cl N2 O'
_chemical_formula_weight 362.84
_chemical_name_systematic
;
 ?
;
_space_group_IT_number 14
_symmetry_cell_setting monoclinic
_symmetry_space_group_name_Hall '-P 2ybc'
_symmetry_space_group_name_H-M 'P 1 21/c 1'
_atom_sites_solution_hydrogens geom
_atom_sites_solution_primary direct
_atom_sites_solution_secondary difmap
_audit_creation_method SHELXL-97
_audit_update_record
;
2016-07-18 deposited with the CCDC.
2016-08-10 downloaded from the CCDC.
;
_cell_angle_alpha 90.00
_cell_angle_beta 93.979(7)
_cell_angle_gamma 90.00
_cell_formula_units_Z 8
_cell_length_a 18.6683(5)
_cell_length_b 10.1255(2)
_cell_length_c 18.9205(13)
_cell_measurement_reflns_used 19404
_cell_measurement_temperature 100(2)
_cell_measurement_theta_max 27.5
_cell_measurement_theta_min 3.1
_cell_volume 3567.8(3)
_computing_cell_refinement
;
CrystalClear-SM Expert 2.0 r13 (Rigaku, 2011)
;
_computing_data_collection
;
CrystalClear-SM Expert 2.0 r11 (Rigaku, 2011)
;
_computing_data_reduction
;
CrystalClear-SM Expert 2.0 r13 (Rigaku, 2011)
;
_computing_molecular_graphics 'OLEX2 (Dolomanov, Bourhis, Gildea, Howard & Puschmann, 2009)'
_computing_publication_material 'WINGX (Farrugia, 1998)'
_computing_structure_refinement 'SHELXL-97 (Sheldrick, 1997)'
_computing_structure_solution 'SUPERFLIP (Palatinus & Chapuis, 2007)'
_diffrn_ambient_temperature 100(2)
_diffrn_detector CCD
_diffrn_detector_area_resol_mean 28.5714
_diffrn_measured_fraction_theta_full 0.992
_diffrn_measured_fraction_theta_max 0.992
_diffrn_measurement_device
;
AFC12 (Left): Kappa 3 circle
;
_diffrn_measurement_device_type
;
Rigaku Saturn724+ (2x2 bin mode)
;
_diffrn_measurement_method 'profile data from \w-scans'
_diffrn_measurement_specimen_support Mitegen
_diffrn_radiation_monochromator Confocal
_diffrn_radiation_source 'Rotating Anode'
_diffrn_radiation_type MoK\a
_diffrn_radiation_wavelength 0.71075
_diffrn_reflns_av_R_equivalents 0.0267
_diffrn_reflns_av_sigmaI/netI 0.0327
_diffrn_reflns_limit_h_max 24
_diffrn_reflns_limit_h_min -24
_diffrn_reflns_limit_k_max 12
_diffrn_reflns_limit_k_min -12
_diffrn_reflns_limit_l_max 23
_diffrn_reflns_limit_l_min -24
_diffrn_reflns_number 24168
_diffrn_reflns_theta_full 27.48
_diffrn_reflns_theta_max 27.48
_diffrn_reflns_theta_min 3.09
_exptl_absorpt_coefficient_mu 0.227
_exptl_absorpt_correction_T_max 0.9887
_exptl_absorpt_correction_T_min 0.9776
_exptl_absorpt_correction_type multi-scan
_exptl_absorpt_process_details
;
CrystalClear-SM Expert 2.0 r13 (Rigaku, 2011)
;
_exptl_crystal_colour Colourless
_exptl_crystal_density_diffrn 1.351
_exptl_crystal_density_method 'not measured'
_exptl_crystal_description Block
_exptl_crystal_F_000 1520
_exptl_crystal_size_max 0.10
_exptl_crystal_size_mid 0.07
_exptl_crystal_size_min 0.05
_refine_diff_density_max 0.318
_refine_diff_density_min -0.277
_refine_diff_density_rms 0.050
_refine_ls_extinction_method none
_refine_ls_goodness_of_fit_ref 1.035
_refine_ls_hydrogen_treatment mixed
_refine_ls_matrix_type full
_refine_ls_number_parameters 475
_refine_ls_number_reflns 8114
_refine_ls_number_restraints 2
_refine_ls_restrained_S_all 1.035
_refine_ls_R_factor_all 0.0522
_refine_ls_R_factor_gt 0.0386
_refine_ls_shift/su_max 0.001
_refine_ls_shift/su_mean 0.000
_refine_ls_structure_factor_coef Fsqd
_refine_ls_weighting_details 'calc w=1/[\s^2^(Fo^2^)+(0.0374P)^2^+1.8474P] where P=(Fo^2^+2Fc^2^)/3'
_refine_ls_weighting_scheme calc
_refine_ls_wR_factor_gt 0.0866
_refine_ls_wR_factor_ref 0.0924
_reflns_number_gt 6553
_reflns_number_total 8114
_reflns_threshold_expression >2\s(I)
_cod_data_source_file c6ob01530a2.cif
_cod_data_source_block 2012ncs0208a
_cod_depositor_comments 'Adding full bibliography for 7155244.cif.'
_cod_original_sg_symbol_H-M 'P 21/c'
_cod_database_code 7155244

loop_
_symmetry_equiv_pos_as_xyz
'x, y, z'
'-x, y+1/2, -z+1/2'
'-x, -y, -z'
'x, -y-1/2, z-1/2'

loop_
_atom_site_label
_atom_site_type_symbol
_atom_site_fract_x
_atom_site_fract_y
_atom_site_fract_z
_atom_site_U_iso_or_equiv
_atom_site_adp_type
_atom_site_occupancy
_atom_site_symmetry_multiplicity
_atom_site_calc_flag
_atom_site_refinement_flags
C1 C 1.00819(8) 0.41948(15) 0.18025(8) 0.0162(3) Uani 1 1 d .
C2 C 0.90224(8) 0.29475(14) 0.18121(8) 0.0151(3) Uani 1 1 d .
H2 H 0.8912 0.2936 0.2322 0.018 Uiso 1 1 calc R
C3 C 0.96649(8) 0.20030(15) 0.17205(8) 0.0161(3) Uani 1 1 d .
H3 H 0.9665 0.1282 0.2082 0.019 Uiso 1 1 calc R
C4 C 0.89548(7) 0.54344(14) 0.17206(8) 0.0138(3) Uani 1 1 d .
C5 C 0.89653(8) 0.63933(15) 0.11923(8) 0.0156(3) Uani 1 1 d .
C6 C 0.85803(8) 0.75614(15) 0.12379(8) 0.0189(3) Uani 1 1 d .
H6 H 0.8594 0.8209 0.0876 0.023 Uiso 1 1 calc R
C7 C 0.81769(8) 0.77767(15) 0.18138(9) 0.0198(3) Uani 1 1 d .
H7 H 0.7915 0.8576 0.1848 0.024 Uiso 1 1 calc R
C8 C 0.81543(8) 0.68259(15) 0.23425(8) 0.0187(3) Uani 1 1 d .
H8 H 0.7874 0.6972 0.2736 0.022 Uiso 1 1 calc R
C9 C 0.85420(7) 0.56631(15) 0.22948(8) 0.0155(3) Uani 1 1 d .
H9 H 0.8526 0.5017 0.2657 0.019 Uiso 1 1 calc R
C10 C 0.83404(8) 0.26426(14) 0.13661(8) 0.0150(3) Uani 1 1 d .
C11 C 0.81551(8) 0.32664(15) 0.07254(8) 0.0172(3) Uani 1 1 d .
H11 H 0.8471 0.3899 0.0545 0.021 Uiso 1 1 calc R
C12 C 0.75101(8) 0.29688(16) 0.03473(9) 0.0210(3) Uani 1 1 d .
H12 H 0.7385 0.3408 -0.0088 0.025 Uiso 1 1 calc R
C13 C 0.70488(8) 0.20384(17) 0.05992(9) 0.0238(4) Uani 1 1 d .
H13 H 0.6608 0.1842 0.0340 0.029 Uiso 1 1 calc R
C14 C 0.72333(9) 0.13947(18) 0.12315(9) 0.0271(4) Uani 1 1 d .
H14 H 0.6921 0.0748 0.1405 0.033 Uiso 1 1 calc R
C15 C 0.78745(9) 0.16963(16) 0.16116(9) 0.0215(3) Uani 1 1 d .
H15 H 0.7998 0.1252 0.2045 0.026 Uiso 1 1 calc R
C16 C 0.97015(8) 0.14010(15) 0.09805(8) 0.0170(3) Uani 1 1 d .
H16A H 0.9248 0.0929 0.0847 0.020 Uiso 1 1 calc R
H16B H 0.9757 0.2115 0.0631 0.020 Uiso 1 1 calc R
C17 C 1.03248(8) 0.04498(15) 0.09609(8) 0.0156(3) Uani 1 1 d .
C18 C 1.02646(8) -0.08272(15) 0.12250(8) 0.0196(3) Uani 1 1 d .
H18 H 0.9832 -0.1087 0.1421 0.024 Uiso 1 1 calc R
C19 C 1.08237(9) -0.17267(16) 0.12071(8) 0.0217(3) Uani 1 1 d .
H19 H 1.0768 -0.2600 0.1378 0.026 Uiso 1 1 calc R
C20 C 1.14628(9) -0.13431(16) 0.09383(8) 0.0230(3) Uani 1 1 d .
H20 H 1.1847 -0.1955 0.0924 0.028 Uiso 1 1 calc R
C21 C 1.15415(9) -0.00682(18) 0.06907(9) 0.0263(4) Uani 1 1 d .
H21 H 1.1983 0.0201 0.0515 0.032 Uiso 1 1 calc R
C22 C 1.09722(9) 0.08205(16) 0.06988(8) 0.0219(3) Uani 1 1 d .
H22 H 1.1027 0.1691 0.0523 0.026 Uiso 1 1 calc R
Cl1 Cl 0.94513(2) 0.61111(4) 0.045725(19) 0.01950(9) Uani 1 1 d .
N1 N 0.93379(6) 0.42354(12) 0.16584(6) 0.0138(2) Uani 1 1 d .
N2 N 1.02607(7) 0.29054(13) 0.18976(7) 0.0199(3) Uani 1 1 d D
O1 O 1.04797(5) 0.51486(10) 0.18473(6) 0.0193(2) Uani 1 1 d .
H2A H 1.0711(3) 0.2643(17) 0.1914(9) 0.023 Uiso 1 1 d D
C31 C 0.50547(8) 0.18307(15) 0.17992(8) 0.0155(3) Uani 1 1 d .
C32 C 0.40402(8) 0.31334(14) 0.19595(8) 0.0142(3) Uani 1 1 d .
H32 H 0.3999 0.3116 0.2484 0.017 Uiso 1 1 calc R
C33 C 0.46773(8) 0.40427(15) 0.17998(8) 0.0156(3) Uani 1 1 d .
H33 H 0.4732 0.4761 0.2162 0.019 Uiso 1 1 calc R
C34 C 0.39073(7) 0.06667(14) 0.18309(8) 0.0135(3) Uani 1 1 d .
C35 C 0.38607(7) -0.02976(15) 0.13039(8) 0.0156(3) Uani 1 1 d .
C36 C 0.34751(8) -0.14552(15) 0.13890(8) 0.0186(3) Uani 1 1 d .
H36 H 0.3456 -0.2114 0.1030 0.022 Uiso 1 1 calc R
C37 C 0.31194(8) -0.16424(15) 0.19994(8) 0.0186(3) Uani 1 1 d .
H37 H 0.2858 -0.2434 0.2061 0.022 Uiso 1 1 calc R
C38 C 0.31431(7) -0.06760(15) 0.25215(8) 0.0165(3) Uani 1 1 d .
H38 H 0.2889 -0.0796 0.2935 0.020 Uiso 1 1 calc R
C39 C 0.35388(7) 0.04658(15) 0.24369(8) 0.0148(3) Uani 1 1 d .
H39 H 0.3559 0.1120 0.2798 0.018 Uiso 1 1 calc R
C40 C 0.33204(8) 0.35188(14) 0.16051(8) 0.0143(3) Uani 1 1 d .
C41 C 0.30448(8) 0.29475(15) 0.09734(8) 0.0166(3) Uani 1 1 d .
H41 H 0.3313 0.2289 0.0750 0.020 Uiso 1 1 calc R
C42 C 0.23790(8) 0.33383(16) 0.06694(8) 0.0186(3) Uani 1 1 d .
H42 H 0.2194 0.2942 0.0239 0.022 Uiso 1 1 calc R
C43 C 0.19826(8) 0.42981(16) 0.09863(8) 0.0200(3) Uani 1 1 d .
H43 H 0.1525 0.4554 0.0779 0.024 Uiso 1 1 calc R
C44 C 0.22596(8) 0.48827(16) 0.16090(9) 0.0218(3) Uani 1 1 d .
H44 H 0.1993 0.5551 0.1826 0.026 Uiso 1 1 calc R
C45 C 0.29228(8) 0.44991(15) 0.19171(8) 0.0183(3) Uani 1 1 d .
H45 H 0.3108 0.4907 0.2344 0.022 Uiso 1 1 calc R
C46 C 0.46348(8) 0.46417(15) 0.10515(8) 0.0173(3) Uani 1 1 d .
H46A H 0.4637 0.3924 0.0696 0.021 Uiso 1 1 calc R
H46B H 0.4180 0.5138 0.0970 0.021 Uiso 1 1 calc R
C47 C 0.52607(8) 0.55550(15) 0.09616(8) 0.0162(3) Uani 1 1 d .
C48 C 0.59104(8) 0.50890(16) 0.07394(8) 0.0184(3) Uani 1 1 d .
H48 H 0.5958 0.4182 0.0623 0.022 Uiso 1 1 calc R
C49 C 0.64901(8) 0.59355(17) 0.06859(8) 0.0210(3) Uani 1 1 d .
H49 H 0.6934 0.5602 0.0545 0.025 Uiso 1 1 calc R
C50 C 0.64216(8) 0.72684(16) 0.08387(8) 0.0210(3) Uani 1 1 d .
H50 H 0.6815 0.7850 0.0794 0.025 Uiso 1 1 calc R
C51 C 0.57789(8) 0.77498(16) 0.10571(8) 0.0199(3) Uani 1 1 d .
H51 H 0.5729 0.8662 0.1160 0.024 Uiso 1 1 calc R
C52 C 0.52082(8) 0.68944(15) 0.11245(8) 0.0188(3) Uani 1 1 d .
H52 H 0.4772 0.7227 0.1285 0.023 Uiso 1 1 calc R
Cl31 Cl 0.42652(2) -0.00351(4) 0.051640(19) 0.02081(9) Uani 1 1 d .
N31 N 0.43036(6) 0.18419(12) 0.17390(6) 0.0140(2) Uani 1 1 d .
N32 N 0.52658(7) 0.31000(13) 0.19054(7) 0.0187(3) Uani 1 1 d D
O31 O 0.54341(5) 0.08559(11) 0.17761(6) 0.0198(2) Uani 1 1 d .
H32A H 0.5714(3) 0.3342(17) 0.1870(9) 0.024 Uiso 1 1 d D

loop_
_atom_site_aniso_label
_atom_site_aniso_U_11
_atom_site_aniso_U_22
_atom_site_aniso_U_33
_atom_site_aniso_U_23
_atom_site_aniso_U_13
_atom_site_aniso_U_12
C1 0.0153(7) 0.0177(8) 0.0152(7) -0.0025(6) -0.0013(5) 0.0027(6)
C2 0.0179(7) 0.0126(7) 0.0147(7) 0.0005(6) 0.0005(5) 0.0007(6)
C3 0.0177(7) 0.0131(7) 0.0169(7) 0.0008(6) -0.0031(6) 0.0013(6)
C4 0.0111(6) 0.0118(7) 0.0181(7) -0.0017(6) -0.0028(5) -0.0005(5)
C5 0.0140(7) 0.0147(7) 0.0176(7) -0.0012(6) -0.0019(5) -0.0021(5)
C6 0.0180(7) 0.0128(7) 0.0248(8) 0.0012(6) -0.0058(6) -0.0006(6)
C7 0.0140(7) 0.0147(7) 0.0296(8) -0.0055(7) -0.0056(6) 0.0025(6)
C8 0.0127(7) 0.0179(8) 0.0253(8) -0.0064(7) -0.0001(6) -0.0011(6)
C9 0.0122(6) 0.0145(7) 0.0193(7) -0.0016(6) -0.0016(5) -0.0020(5)
C10 0.0157(7) 0.0133(7) 0.0161(7) -0.0044(6) 0.0021(5) 0.0010(6)
C11 0.0177(7) 0.0146(7) 0.0191(7) -0.0013(6) 0.0009(6) -0.0016(6)
C12 0.0219(8) 0.0192(8) 0.0213(8) -0.0033(7) -0.0034(6) 0.0018(6)
C13 0.0178(7) 0.0268(9) 0.0266(8) -0.0106(7) -0.0012(6) -0.0040(6)
C14 0.0266(8) 0.0283(9) 0.0272(9) -0.0052(7) 0.0068(7) -0.0124(7)
C15 0.0263(8) 0.0186(8) 0.0198(8) -0.0002(7) 0.0038(6) -0.0048(6)
C16 0.0173(7) 0.0163(7) 0.0171(7) -0.0012(6) -0.0015(6) 0.0022(6)
C17 0.0171(7) 0.0152(7) 0.0142(7) -0.0040(6) -0.0022(5) 0.0009(6)
C18 0.0167(7) 0.0173(8) 0.0245(8) -0.0013(6) -0.0019(6) -0.0026(6)
C19 0.0269(8) 0.0140(8) 0.0228(8) -0.0033(7) -0.0077(6) 0.0020(6)
C20 0.0217(8) 0.0239(9) 0.0227(8) -0.0040(7) -0.0033(6) 0.0099(6)
C21 0.0198(8) 0.0323(10) 0.0277(9) 0.0033(8) 0.0070(7) 0.0053(7)
C22 0.0234(8) 0.0201(8) 0.0224(8) 0.0045(7) 0.0043(6) 0.0021(6)
Cl1 0.02299(18) 0.01918(19) 0.01639(18) 0.00202(15) 0.00165(13) -0.00083(14)
N1 0.0123(6) 0.0109(6) 0.0180(6) -0.0007(5) -0.0001(5) 0.0005(5)
N2 0.0151(6) 0.0156(7) 0.0278(7) -0.0035(6) -0.0064(5) 0.0042(5)
O1 0.0145(5) 0.0169(5) 0.0261(6) -0.0047(5) -0.0007(4) -0.0009(4)
C31 0.0140(7) 0.0181(8) 0.0143(7) 0.0031(6) 0.0000(5) -0.0031(6)
C32 0.0171(7) 0.0127(7) 0.0128(7) -0.0011(6) 0.0004(5) -0.0017(6)
C33 0.0162(7) 0.0147(7) 0.0155(7) 0.0008(6) -0.0020(5) -0.0031(6)
C34 0.0109(6) 0.0124(7) 0.0168(7) 0.0020(6) -0.0014(5) -0.0005(5)
C35 0.0134(6) 0.0172(8) 0.0157(7) 0.0004(6) -0.0010(5) 0.0004(5)
C36 0.0167(7) 0.0169(8) 0.0216(8) -0.0020(6) -0.0025(6) -0.0005(6)
C37 0.0135(7) 0.0138(7) 0.0280(8) 0.0039(6) -0.0026(6) -0.0027(6)
C38 0.0122(6) 0.0175(8) 0.0196(7) 0.0048(6) 0.0009(5) 0.0013(5)
C39 0.0133(6) 0.0141(7) 0.0168(7) 0.0006(6) -0.0017(5) 0.0020(5)
C40 0.0151(7) 0.0129(7) 0.0150(7) 0.0032(6) 0.0013(5) -0.0033(5)
C41 0.0176(7) 0.0167(7) 0.0158(7) -0.0004(6) 0.0029(6) -0.0010(6)
C42 0.0188(7) 0.0211(8) 0.0157(7) -0.0006(6) -0.0012(6) -0.0047(6)
C43 0.0156(7) 0.0222(8) 0.0219(8) 0.0040(7) -0.0001(6) 0.0000(6)
C44 0.0208(7) 0.0200(8) 0.0247(8) -0.0029(7) 0.0033(6) 0.0028(6)
C45 0.0204(7) 0.0165(8) 0.0178(7) -0.0032(6) -0.0004(6) -0.0013(6)
C46 0.0165(7) 0.0180(8) 0.0171(7) 0.0029(6) -0.0016(6) -0.0026(6)
C47 0.0165(7) 0.0186(8) 0.0130(7) 0.0045(6) -0.0018(5) -0.0022(6)
C48 0.0223(7) 0.0185(8) 0.0143(7) 0.0008(6) 0.0011(6) 0.0004(6)
C49 0.0176(7) 0.0283(9) 0.0175(7) 0.0026(7) 0.0047(6) 0.0013(6)
C50 0.0206(8) 0.0242(8) 0.0182(8) 0.0055(7) -0.0002(6) -0.0073(6)
C51 0.0237(8) 0.0162(8) 0.0193(8) 0.0031(6) -0.0015(6) -0.0013(6)
C52 0.0169(7) 0.0195(8) 0.0199(7) 0.0043(6) 0.0004(6) 0.0024(6)
Cl31 0.02291(18) 0.0235(2) 0.01629(18) -0.00294(15) 0.00304(14) -0.00422(15)
N31 0.0132(6) 0.0118(6) 0.0168(6) -0.0006(5) 0.0010(5) -0.0021(5)
N32 0.0136(6) 0.0173(7) 0.0247(7) 0.0042(6) -0.0032(5) -0.0038(5)
O31 0.0154(5) 0.0184(6) 0.0255(6) 0.0034(5) 0.0005(4) 0.0010(4)

loop_
_atom_type_symbol
_atom_type_description
_atom_type_scat_dispersion_real
_atom_type_scat_dispersion_imag
_atom_type_scat_source
C C 0.0033 0.0016 'International Tables Vol C Tables 4.2.6.8 and 6.1.1.4'
H H 0.0000 0.0000 'International Tables Vol C Tables 4.2.6.8 and 6.1.1.4'
Cl Cl 0.1484 0.1585 'International Tables Vol C Tables 4.2.6.8 and 6.1.1.4'
N N 0.0061 0.0033 'International Tables Vol C Tables 4.2.6.8 and 6.1.1.4'
O O 0.0106 0.0060 'International Tables Vol C Tables 4.2.6.8 and 6.1.1.4'

loop_
_geom_angle_atom_site_label_1
_geom_angle_atom_site_label_2
_geom_angle_atom_site_label_3
_geom_angle
O1 C1 N2 127.66(13)
O1 C1 N1 125.68(13)
N2 C1 N1 106.63(12)
N1 C2 C10 113.91(12)
N1 C2 C3 101.62(11)
C10 C2 C3 116.08(12)
N1 C2 H2 108.3
C10 C2 H2 108.3
C3 C2 H2 108.3
N2 C3 C16 112.15(13)
N2 C3 C2 99.84(11)
C16 C3 C2 115.49(12)
N2 C3 H3 109.6
C16 C3 H3 109.6
C2 C3 H3 109.6
C9 C4 C5 118.61(13)
C9 C4 N1 121.08(13)
C5 C4 N1 120.28(13)
C6 C5 C4 121.00(14)
C6 C5 Cl1 119.40(12)
C4 C5 Cl1 119.59(11)
C7 C6 C5 119.66(15)
C7 C6 H6 120.2
C5 C6 H6 120.2
C6 C7 C8 120.15(14)
C6 C7 H7 119.9
C8 C7 H7 119.9
C9 C8 C7 119.89(15)
C9 C8 H8 120.1
C7 C8 H8 120.1
C8 C9 C4 120.69(14)
C8 C9 H9 119.7
C4 C9 H9 119.7
C11 C10 C15 118.66(14)
C11 C10 C2 122.95(13)
C15 C10 C2 118.39(13)
C10 C11 C12 120.31(14)
C10 C11 H11 119.8
C12 C11 H11 119.8
C13 C12 C11 120.54(15)
C13 C12 H12 119.7
C11 C12 H12 119.7
C12 C13 C14 119.66(15)
C12 C13 H13 120.2
C14 C13 H13 120.2
C13 C14 C15 119.88(15)
C13 C14 H14 120.1
C15 C14 H14 120.1
C14 C15 C10 120.94(15)
C14 C15 H15 119.5
C10 C15 H15 119.5
C17 C16 C3 111.01(12)
C17 C16 H16A 109.4
C3 C16 H16A 109.4
C17 C16 H16B 109.4
C3 C16 H16B 109.4
H16A C16 H16B 108.0
C22 C17 C18 118.19(14)
C22 C17 C16 121.76(14)
C18 C17 C16 120.04(14)
C19 C18 C17 121.39(15)
C19 C18 H18 119.3
C17 C18 H18 119.3
C20 C19 C18 119.59(15)
C20 C19 H19 120.2
C18 C19 H19 120.2
C19 C20 C21 120.01(15)
C19 C20 H20 120.0
C21 C20 H20 120.0
C20 C21 C22 119.96(15)
C20 C21 H21 120.0
C22 C21 H21 120.0
C17 C22 C21 120.83(15)
C17 C22 H22 119.6
C21 C22 H22 119.6
C1 N1 C4 120.61(12)
C1 N1 C2 110.01(11)
C4 N1 C2 122.16(11)
C1 N2 C3 113.29(12)
C1 N2 H2A 121.4(12)
C3 N2 H2A 121.9(12)
O31 C31 N32 127.61(13)
O31 C31 N31 125.87(13)
N32 C31 N31 106.50(12)
N31 C32 C40 114.15(12)
N31 C32 C33 101.36(11)
C40 C32 C33 115.53(12)
N31 C32 H32 108.5
C40 C32 H32 108.5
C33 C32 H32 108.5
N32 C33 C46 112.00(12)
N32 C33 C32 99.52(11)
C46 C33 C32 114.99(12)
N32 C33 H33 110.0
C46 C33 H33 110.0
C32 C33 H33 110.0
C39 C34 C35 118.48(13)
C39 C34 N31 121.02(13)
C35 C34 N31 120.47(13)
C36 C35 C34 120.97(14)
C36 C35 Cl31 119.19(12)
C34 C35 Cl31 119.81(11)
C37 C36 C35 119.60(14)
C37 C36 H36 120.2
C35 C36 H36 120.2
C36 C37 C38 120.22(14)
C36 C37 H37 119.9
C38 C37 H37 119.9
C39 C38 C37 119.74(14)
C39 C38 H38 120.1
C37 C38 H38 120.1
C38 C39 C34 120.95(14)
C38 C39 H39 119.5
C34 C39 H39 119.5
C41 C40 C45 118.87(13)
C41 C40 C32 122.51(13)
C45 C40 C32 118.61(13)
C42 C41 C40 120.19(14)
C42 C41 H41 119.9
C40 C41 H41 119.9
C43 C42 C41 120.69(14)
C43 C42 H42 119.7
C41 C42 H42 119.7
C42 C43 C44 119.29(14)
C42 C43 H43 120.4
C44 C43 H43 120.4
C45 C44 C43 120.48(15)
C45 C44 H44 119.8
C43 C44 H44 119.8
C44 C45 C40 120.46(14)
C44 C45 H45 119.8
C40 C45 H45 119.8
C47 C46 C33 110.77(12)
C47 C46 H46A 109.5
C33 C46 H46A 109.5
C47 C46 H46B 109.5
C33 C46 H46B 109.5
H46A C46 H46B 108.1
C48 C47 C52 118.14(14)
C48 C47 C46 121.58(14)
C52 C47 C46 120.25(14)
C49 C48 C47 120.78(15)
C49 C48 H48 119.6
C47 C48 H48 119.6
C50 C49 C48 120.07(15)
C50 C49 H49 120.0
C48 C49 H49 120.0
C51 C50 C49 119.93(15)
C51 C50 H50 120.0
C49 C50 H50 120.0
C50 C51 C52 119.68(15)
C50 C51 H51 120.2
C52 C51 H51 120.2
C51 C52 C47 121.39(15)
C51 C52 H52 119.3
C47 C52 H52 119.3
C31 N31 C34 120.78(12)
C31 N31 C32 109.74(11)
C34 N31 C32 121.65(12)
C31 N32 C33 113.07(12)
C31 N32 H32A 121.4(12)
C33 N32 H32A 121.3(12)

loop_
_geom_bond_atom_site_label_1
_geom_bond_atom_site_label_2
_geom_bond_distance
C1 O1 1.2175(18)
C1 N2 1.3565(19)
C1 N1 1.3974(18)
C2 N1 1.4683(18)
C2 C10 1.510(2)
C2 C3 1.553(2)
C2 H2 1.0000
C3 N2 1.4603(19)
C3 C16 1.533(2)
C3 H3 1.0000
C4 C9 1.394(2)
C4 C5 1.395(2)
C4 N1 1.4181(18)
C5 C6 1.390(2)
C5 Cl1 1.7362(16)
C6 C7 1.384(2)
C6 H6 0.9500
C7 C8 1.391(2)
C7 H7 0.9500
C8 C9 1.388(2)
C8 H8 0.9500
C9 H9 0.9500
C10 C11 1.389(2)
C10 C15 1.395(2)
C11 C12 1.390(2)
C11 H11 0.9500
C12 C13 1.383(2)
C12 H12 0.9500
C13 C14 1.385(2)
C13 H13 0.9500
C14 C15 1.387(2)
C14 H14 0.9500
C15 H15 0.9500
C16 C17 1.513(2)
C16 H16A 0.9900
C16 H16B 0.9900
C17 C22 1.389(2)
C17 C18 1.394(2)
C18 C19 1.387(2)
C18 H18 0.9500
C19 C20 1.385(2)
C19 H19 0.9500
C20 C21 1.385(2)
C20 H20 0.9500
C21 C22 1.394(2)
C21 H21 0.9500
C22 H22 0.9500
N2 H2A 0.880(2)
C31 O31 1.2175(18)
C31 N32 1.355(2)
C31 N31 1.3989(18)
C32 N31 1.4678(18)
C32 C40 1.5109(19)
C32 C33 1.5503(19)
C32 H32 1.0000
C33 N32 1.4585(19)
C33 C46 1.537(2)
C33 H33 1.0000
C34 C39 1.392(2)
C34 C35 1.394(2)
C34 N31 1.4183(18)
C35 C36 1.391(2)
C35 Cl31 1.7370(15)
C36 C37 1.385(2)
C36 H36 0.9500
C37 C38 1.389(2)
C37 H37 0.9500
C38 C39 1.387(2)
C38 H38 0.9500
C39 H39 0.9500
C40 C41 1.394(2)
C40 C45 1.395(2)
C41 C42 1.390(2)
C41 H41 0.9500
C42 C43 1.383(2)
C42 H42 0.9500
C43 C44 1.386(2)
C43 H43 0.9500
C44 C45 1.387(2)
C44 H44 0.9500
C45 H45 0.9500
C46 C47 1.509(2)
C46 H46A 0.9900
C46 H46B 0.9900
C47 C48 1.393(2)
C47 C52 1.396(2)
C48 C49 1.390(2)
C48 H48 0.9500
C49 C50 1.388(2)
C49 H49 0.9500
C50 C51 1.384(2)
C50 H50 0.9500
C51 C52 1.386(2)
C51 H51 0.9500
C52 H52 0.9500
N32 H32A 0.880(2)

loop_
_geom_torsion_atom_site_label_1
_geom_torsion_atom_site_label_2
_geom_torsion_atom_site_label_3
_geom_torsion_atom_site_label_4
_geom_torsion
N1 C2 C3 N2 27.73(13)
C10 C2 C3 N2 151.87(13)
N1 C2 C3 C16 -92.70(14)
C10 C2 C3 C16 31.44(18)
C9 C4 C5 C6 0.7(2)
N1 C4 C5 C6 178.61(13)
C9 C4 C5 Cl1 -177.92(10)
N1 C4 C5 Cl1 -0.04(18)
C4 C5 C6 C7 -0.3(2)
Cl1 C5 C6 C7 178.33(11)
C5 C6 C7 C8 -0.3(2)
C6 C7 C8 C9 0.5(2)
C7 C8 C9 C4 -0.1(2)
C5 C4 C9 C8 -0.5(2)
N1 C4 C9 C8 -178.38(12)
N1 C2 C10 C11 20.6(2)
C3 C2 C10 C11 -96.93(17)
N1 C2 C10 C15 -159.07(13)
C3 C2 C10 C15 83.41(17)
C15 C10 C11 C12 1.4(2)
C2 C10 C11 C12 -178.27(14)
C10 C11 C12 C13 -0.8(2)
C11 C12 C13 C14 -0.3(2)
C12 C13 C14 C15 0.7(3)
C13 C14 C15 C10 0.0(3)
C11 C10 C15 C14 -1.0(2)
C2 C10 C15 C14 178.69(15)
N2 C3 C16 C17 69.27(16)
C2 C3 C16 C17 -177.25(12)
C3 C16 C17 C22 -99.05(17)
C3 C16 C17 C18 79.45(17)
C22 C17 C18 C19 -2.2(2)
C16 C17 C18 C19 179.26(14)
C17 C18 C19 C20 1.7(2)
C18 C19 C20 C21 0.1(2)
C19 C20 C21 C22 -1.3(3)
C18 C17 C22 C21 1.0(2)
C16 C17 C22 C21 179.49(14)
C20 C21 C22 C17 0.8(3)
O1 C1 N1 C4 -15.6(2)
N2 C1 N1 C4 162.87(13)
O1 C1 N1 C2 -166.52(14)
N2 C1 N1 C2 11.98(16)
C9 C4 N1 C1 -104.58(16)
C5 C4 N1 C1 77.60(18)
C9 C4 N1 C2 42.73(19)
C5 C4 N1 C2 -135.09(14)
C10 C2 N1 C1 -151.19(12)
C3 C2 N1 C1 -25.60(14)
C10 C2 N1 C4 58.45(18)
C3 C2 N1 C4 -175.95(12)
O1 C1 N2 C3 -173.04(15)
N1 C1 N2 C3 8.49(17)
C16 C3 N2 C1 99.38(15)
C2 C3 N2 C1 -23.46(16)
N31 C32 C33 N32 -29.60(13)
C40 C32 C33 N32 -153.54(12)
N31 C32 C33 C46 90.22(14)
C40 C32 C33 C46 -33.72(18)
C39 C34 C35 C36 -2.1(2)
N31 C34 C35 C36 179.84(13)
C39 C34 C35 Cl31 175.89(11)
N31 C34 C35 Cl31 -2.18(19)
C34 C35 C36 C37 1.4(2)
Cl31 C35 C36 C37 -176.63(11)
C35 C36 C37 C38 0.5(2)
C36 C37 C38 C39 -1.5(2)
C37 C38 C39 C34 0.8(2)
C35 C34 C39 C38 1.0(2)
N31 C34 C39 C38 179.08(12)
N31 C32 C40 C41 -20.1(2)
C33 C32 C40 C41 96.82(16)
N31 C32 C40 C45 160.92(13)
C33 C32 C40 C45 -82.13(17)
C45 C40 C41 C42 -1.1(2)
C32 C40 C41 C42 180.00(14)
C40 C41 C42 C43 0.2(2)
C41 C42 C43 C44 0.8(2)
C42 C43 C44 C45 -0.8(2)
C43 C44 C45 C40 0.0(2)
C41 C40 C45 C44 1.0(2)
C32 C40 C45 C44 179.98(14)
N32 C33 C46 C47 -69.88(16)
C32 C33 C46 C47 177.46(12)
C33 C46 C47 C48 87.71(17)
C33 C46 C47 C52 -90.10(17)
C52 C47 C48 C49 0.4(2)
C46 C47 C48 C49 -177.49(13)
C47 C48 C49 C50 -1.5(2)
C48 C49 C50 C51 1.2(2)
C49 C50 C51 C52 0.3(2)
C50 C51 C52 C47 -1.4(2)
C48 C47 C52 C51 1.1(2)
C46 C47 C52 C51 178.99(13)
O31 C31 N31 C34 17.0(2)
N32 C31 N31 C34 -161.46(13)
O31 C31 N31 C32 166.58(14)
N32 C31 N31 C32 -11.86(16)
C39 C34 N31 C31 107.19(16)
C35 C34 N31 C31 -74.78(18)
C39 C34 N31 C32 -38.78(19)
C35 C34 N31 C32 139.24(14)
C40 C32 N31 C31 151.63(12)
C33 C32 N31 C31 26.75(14)
C40 C32 N31 C34 -59.09(17)
C33 C32 N31 C34 176.04(12)
O31 C31 N32 C33 171.63(15)
N31 C31 N32 C33 -9.97(17)
C46 C33 N32 C31 -96.39(15)
C32 C33 N32 C31 25.60(16)
